data_7028525
loop_
_publ_author_name
'Niu, Qingfen'
'Sun, Hongjian'
'Wang, Lin'
'Hu, Qingping'
'Li, Xiaoyan'

_publ_section_title
;
 Reactivity of
 mer-hydrido(2-mercaptobenzoyl)tris(trimethylphosphine)cobalt(iii)
 complex.
;
_journal_issue 10
_journal_name_full 'Dalton transactions (Cambridge, England : 2003)'
_journal_page_first 4059
_journal_page_last 4066
_journal_paper_doi 10.1039/c3dt52519h
_journal_volume 43
_journal_year 2014
_chemical_formula_moiety 'C20 H33 Co N0 O3 P2 S Si'
_chemical_formula_sum 'C20 H33 Co O3 P2 S Si'
_chemical_formula_weight 502.48
_chemical_name_systematic
; 
 ? 
;
_space_group_IT_number 14
_symmetry_cell_setting monoclinic
_symmetry_space_group_name_Hall '-P 2yn'
_symmetry_space_group_name_H-M 'P 1 21/n 1'
_atom_sites_solution_hydrogens geom
_atom_sites_solution_primary direct
_atom_sites_solution_secondary difmap
_audit_creation_method SHELXL-97
_cell_angle_alpha 90.00
_cell_angle_beta 114.846(8)
_cell_angle_gamma 90.00
_cell_formula_units_Z 4
_cell_length_a 12.503(6)
_cell_length_b 17.273(8)
_cell_length_c 13.307(6)
_cell_measurement_reflns_used 2710
_cell_measurement_temperature 293(2)
_cell_measurement_theta_max 21.90
_cell_measurement_theta_min 2.22
_cell_volume 2608(2)
_computing_cell_refinement 'Bruker SMART'
_computing_data_collection 'Bruker SMART'
_computing_data_reduction 'Bruker SAINT'
_computing_molecular_graphics 'Bruker SHELXTL'
_computing_publication_material 'Bruker SHELXTL'
_computing_structure_refinement 'SHELXL-97 (Sheldrick, 1997)'
_computing_structure_solution 'SHELXS-97 (Sheldrick, 1990)'
_diffrn_ambient_temperature 293(2)
_diffrn_measured_fraction_theta_full 0.997
_diffrn_measured_fraction_theta_max 0.997
_diffrn_measurement_device_type 'CCD area detector'
_diffrn_measurement_method 'phi and omega scans'
_diffrn_radiation_monochromator graphite
_diffrn_radiation_source 'fine-focus sealed tube'
_diffrn_radiation_type MoK\a
_diffrn_radiation_wavelength 0.71073
_diffrn_reflns_av_R_equivalents 0.0562
_diffrn_reflns_av_unetI/netI 0.0647
_diffrn_reflns_limit_h_max 14
_diffrn_reflns_limit_h_min -14
_diffrn_reflns_limit_k_max 20
_diffrn_reflns_limit_k_min -20
_diffrn_reflns_limit_l_max 15
_diffrn_reflns_limit_l_min -12
_diffrn_reflns_number 12628
_diffrn_reflns_theta_full 25.00
_diffrn_reflns_theta_max 25.00
_diffrn_reflns_theta_min 1.88
_exptl_absorpt_coefficient_mu 0.923
_exptl_absorpt_correction_type none
_exptl_crystal_colour needle
_exptl_crystal_density_diffrn 1.280
_exptl_crystal_density_method 'not measured'
_exptl_crystal_description yellow
_exptl_crystal_F_000 1056
_exptl_crystal_size_max 0.25
_exptl_crystal_size_mid 0.23
_exptl_crystal_size_min 0.21
_refine_diff_density_max 1.117
_refine_diff_density_min -0.451
_refine_diff_density_rms 0.091
_refine_ls_extinction_method none
_refine_ls_goodness_of_fit_ref 1.070
_refine_ls_hydrogen_treatment constr
_refine_ls_matrix_type full
_refine_ls_number_parameters 262
_refine_ls_number_reflns 4578
_refine_ls_number_restraints 0
_refine_ls_restrained_S_all 1.070
_refine_ls_R_factor_all 0.0874
_refine_ls_R_factor_gt 0.0607
_refine_ls_shift/su_max 0.000
_refine_ls_shift/su_mean 0.000
_refine_ls_structure_factor_coef Fsqd
_refine_ls_weighting_details 'calc w=1/[\s^2^(Fo^2^)+(0.0888P)^2^+1.7137P] where P=(Fo^2^+2Fc^2^)/3'
_refine_ls_weighting_scheme calc
_refine_ls_wR_factor_gt 0.1612
_refine_ls_wR_factor_ref 0.1783
_reflns_number_gt 3217
_reflns_number_total 4578
_reflns_threshold_expression >2sigma(I)
_cod_data_source_file c3dt52519h.txt
_cod_data_source_block complex11
_cod_depositor_comments
;
The following automatic conversions were performed:

'_symmetry_cell_setting' value 'Monoclinic' changed to 'monoclinic'
according to
/usr/data/users/saulius/automatic-downloads/current/RSC/lib/dictionaries/cif_core.dic
dictionary named 'cif_core.dic' version 2.4.2 from 2011-04-26.

Automatic conversion script
Id: cif_fix_values 2281 2013-09-26 08:29:07Z andrius 
;
_cod_original_sg_symbol_H-M 'P2(1)/n  '
_cod_database_code 7028525

loop_
_symmetry_equiv_pos_as_xyz
'x, y, z'
'-x+1/2, y+1/2, -z+1/2'
'-x, -y, -z'
'x-1/2, -y-1/2, z-1/2'

loop_
_atom_site_label
_atom_site_type_symbol
_atom_site_fract_x
_atom_site_fract_y
_atom_site_fract_z
_atom_site_U_iso_or_equiv
_atom_site_adp_type
_atom_site_occupancy
_atom_site_symmetry_multiplicity
_atom_site_calc_flag
_atom_site_refinement_flags
Co1 Co 1.01642(5) 0.67253(3) 0.23591(6) 0.0424(2) Uani 1 1 d .
S1 S 0.89861(10) 0.56447(6) 0.18829(11) 0.0486(3) Uani 1 1 d .
P2 P 1.03450(12) 0.65944(7) 0.08114(12) 0.0495(4) Uani 1 1 d .
P1 P 0.99115(13) 0.68040(8) 0.38771(12) 0.0538(4) Uani 1 1 d .
Si1 Si 0.51974(13) 0.51319(9) 0.26039(15) 0.0613(5) Uani 1 1 d .
O1 O 0.8738(5) 0.8073(2) 0.1476(4) 0.1013(16) Uani 1 1 d .
O2 O 1.2686(4) 0.6683(3) 0.3565(4) 0.0968(16) Uani 1 1 d .
O3 O 0.7144(3) 0.3779(2) 0.0799(4) 0.0748(12) Uani 1 1 d .
C14 C 0.9692(4) 0.4770(2) 0.2402(4) 0.0403(11) Uani 1 1 d .
C13 C 0.8990(4) 0.4103(2) 0.2170(4) 0.0410(11) Uani 1 1 d .
C8 C 0.9296(5) 0.7531(3) 0.1829(5) 0.0603(14) Uani 1 1 d .
C9 C 1.0889(4) 0.4674(3) 0.2970(4) 0.0475(12) Uani 1 1 d .
H9 H 1.1376 0.5107 0.3137 0.057 Uiso 1 1 calc R
C20 C 0.3875(5) 0.4546(4) 0.2334(7) 0.105(3) Uani 1 1 d .
H20A H 0.3377 0.4544 0.1554 0.158 Uiso 1 1 calc R
H20B H 0.3452 0.4763 0.2725 0.158 Uiso 1 1 calc R
H20C H 0.4105 0.4025 0.2583 0.158 Uiso 1 1 calc R
C7 C 1.1688(5) 0.6684(3) 0.3102(5) 0.0589(14) Uani 1 1 d .
C15 C 0.7695(4) 0.4144(3) 0.1628(4) 0.0491(12) Uani 1 1 d .
C16 C 0.7103(4) 0.4573(3) 0.2214(5) 0.0537(13) Uani 1 1 d .
H16 H 0.7580 0.4790 0.2896 0.064 Uiso 1 1 calc R
C12 C 0.9503(5) 0.3382(3) 0.2475(5) 0.0536(13) Uani 1 1 d .
H12 H 0.9031 0.2942 0.2285 0.064 Uiso 1 1 calc R
C10 C 1.1382(4) 0.3957(3) 0.3296(4) 0.0545(13) Uani 1 1 d .
H10 H 1.2195 0.3914 0.3686 0.065 Uiso 1 1 calc R
C6 C 1.1095(7) 0.7387(4) 0.0499(6) 0.094(2) Uani 1 1 d .
H6A H 1.0655 0.7856 0.0424 0.142 Uiso 1 1 calc R
H6B H 1.1160 0.7282 -0.0182 0.142 Uiso 1 1 calc R
H6C H 1.1868 0.7445 0.1087 0.142 Uiso 1 1 calc R
C5 C 1.1167(5) 0.5762(3) 0.0748(5) 0.0703(16) Uani 1 1 d .
H5A H 1.1959 0.5800 0.1309 0.105 Uiso 1 1 calc R
H5B H 1.1180 0.5737 0.0032 0.105 Uiso 1 1 calc R
H5C H 1.0803 0.5303 0.0867 0.105 Uiso 1 1 calc R
C4 C 0.8993(5) 0.6518(3) -0.0404(5) 0.0686(16) Uani 1 1 d .
H4A H 0.8572 0.6066 -0.0351 0.103 Uiso 1 1 calc R
H4B H 0.9159 0.6476 -0.1044 0.103 Uiso 1 1 calc R
H4C H 0.8522 0.6970 -0.0470 0.103 Uiso 1 1 calc R
C17 C 0.5980(4) 0.4673(3) 0.1857(5) 0.0597(14) Uani 1 1 d .
H17 H 0.5516 0.4494 0.1147 0.072 Uiso 1 1 calc R
C3 C 1.0565(6) 0.7640(4) 0.4714(5) 0.086(2) Uani 1 1 d .
H3A H 1.1390 0.7658 0.4880 0.129 Uiso 1 1 calc R
H3B H 1.0467 0.7610 0.5391 0.129 Uiso 1 1 calc R
H3C H 1.0187 0.8100 0.4317 0.129 Uiso 1 1 calc R
C11 C 1.0708(5) 0.3310(3) 0.3060(5) 0.0569(14) Uani 1 1 d .
H11 H 1.1051 0.2826 0.3288 0.068 Uiso 1 1 calc R
C19 C 0.4774(6) 0.6130(4) 0.2097(6) 0.092(2) Uani 1 1 d .
H19A H 0.4264 0.6119 0.1321 0.138 Uiso 1 1 calc R
H19B H 0.5469 0.6424 0.2215 0.138 Uiso 1 1 calc R
H19C H 0.4370 0.6367 0.2493 0.138 Uiso 1 1 calc R
C18 C 0.6133(6) 0.5153(5) 0.4082(6) 0.097(2) Uani 1 1 d .
H18A H 0.5697 0.5358 0.4467 0.145 Uiso 1 1 calc R
H18B H 0.6807 0.5475 0.4220 0.145 Uiso 1 1 calc R
H18C H 0.6391 0.4637 0.4338 0.145 Uiso 1 1 calc R
C2 C 1.0486(6) 0.6012(4) 0.4813(5) 0.083(2) Uani 1 1 d .
H2A H 1.0137 0.5538 0.4444 0.125 Uiso 1 1 calc R
H2B H 1.0305 0.6084 0.5440 0.125 Uiso 1 1 calc R
H2C H 1.1325 0.5987 0.5059 0.125 Uiso 1 1 calc R
C1 C 0.8403(6) 0.6865(4) 0.3683(7) 0.090(2) Uani 1 1 d .
H1A H 0.8064 0.7340 0.3310 0.135 Uiso 1 1 calc R
H1B H 0.8370 0.6853 0.4391 0.135 Uiso 1 1 calc R
H1C H 0.7969 0.6434 0.3245 0.135 Uiso 1 1 calc R

loop_
_atom_site_aniso_label
_atom_site_aniso_U_11
_atom_site_aniso_U_22
_atom_site_aniso_U_33
_atom_site_aniso_U_23
_atom_site_aniso_U_13
_atom_site_aniso_U_12
Co1 0.0430(4) 0.0324(3) 0.0505(4) -0.0039(3) 0.0185(3) -0.0048(3)
S1 0.0383(7) 0.0349(6) 0.0671(8) 0.0034(5) 0.0168(6) -0.0039(5)
P2 0.0532(8) 0.0420(7) 0.0553(8) -0.0053(6) 0.0248(7) -0.0118(6)
P1 0.0624(9) 0.0451(7) 0.0589(9) -0.0010(6) 0.0304(7) 0.0076(6)
Si1 0.0394(8) 0.0544(9) 0.0883(12) 0.0030(8) 0.0251(8) 0.0027(6)
O1 0.140(4) 0.051(2) 0.098(4) 0.014(2) 0.035(3) 0.037(3)
O2 0.048(3) 0.119(4) 0.105(4) -0.031(3) 0.014(3) -0.017(2)
O3 0.056(2) 0.083(3) 0.080(3) -0.024(2) 0.023(2) -0.017(2)
C14 0.044(3) 0.034(2) 0.044(3) -0.0060(19) 0.020(2) -0.0060(19)
C13 0.044(3) 0.033(2) 0.048(3) -0.005(2) 0.021(2) -0.006(2)
C8 0.077(4) 0.041(3) 0.060(3) -0.006(3) 0.026(3) -0.001(3)
C9 0.046(3) 0.040(3) 0.058(3) -0.003(2) 0.023(2) -0.002(2)
C20 0.055(4) 0.082(5) 0.180(9) 0.010(5) 0.051(5) -0.005(3)
C7 0.057(4) 0.055(3) 0.061(4) -0.019(3) 0.022(3) -0.015(3)
C15 0.052(3) 0.040(3) 0.055(3) -0.002(2) 0.022(3) -0.010(2)
C16 0.043(3) 0.054(3) 0.063(3) 0.002(3) 0.022(3) -0.006(2)
C12 0.066(4) 0.036(3) 0.071(4) -0.004(2) 0.041(3) -0.008(2)
C10 0.043(3) 0.055(3) 0.062(3) -0.001(3) 0.019(3) 0.006(2)
C6 0.131(6) 0.082(4) 0.100(5) -0.017(4) 0.078(5) -0.050(4)
C5 0.071(4) 0.079(4) 0.070(4) -0.004(3) 0.039(3) 0.011(3)
C4 0.071(4) 0.068(4) 0.054(3) 0.005(3) 0.014(3) 0.008(3)
C17 0.043(3) 0.058(3) 0.069(4) 0.000(3) 0.015(3) -0.006(2)
C3 0.109(5) 0.069(4) 0.074(4) -0.022(3) 0.034(4) -0.003(4)
C11 0.062(4) 0.040(3) 0.074(4) -0.001(2) 0.033(3) 0.008(2)
C19 0.084(5) 0.062(4) 0.126(7) 0.004(4) 0.041(5) 0.005(3)
C18 0.088(5) 0.120(6) 0.083(5) 0.000(4) 0.036(4) 0.016(4)
C2 0.122(6) 0.076(4) 0.063(4) 0.018(3) 0.049(4) 0.034(4)
C1 0.079(5) 0.096(5) 0.117(6) -0.006(4) 0.063(5) 0.010(4)

loop_
_atom_type_symbol
_atom_type_description
_atom_type_scat_dispersion_real
_atom_type_scat_dispersion_imag
_atom_type_scat_source
C C 0.0033 0.0016 'International Tables Vol C Tables 4.2.6.8 and 6.1.1.4'
H H 0.0000 0.0000 'International Tables Vol C Tables 4.2.6.8 and 6.1.1.4'
N N 0.0061 0.0033 'International Tables Vol C Tables 4.2.6.8 and 6.1.1.4'
O O 0.0106 0.0060 'International Tables Vol C Tables 4.2.6.8 and 6.1.1.4'
Si Si 0.0817 0.0704 'International Tables Vol C Tables 4.2.6.8 and 6.1.1.4'
P P 0.1023 0.0942 'International Tables Vol C Tables 4.2.6.8 and 6.1.1.4'
S S 0.1246 0.1234 'International Tables Vol C Tables 4.2.6.8 and 6.1.1.4'
Co Co 0.3494 0.9721 'International Tables Vol C Tables 4.2.6.8 and 6.1.1.4'

loop_
_geom_angle_atom_site_label_1
_geom_angle_atom_site_label_2
_geom_angle_atom_site_label_3
_geom_angle
C8 Co1 C7 128.1(3)
C8 Co1 P2 89.70(19)
C7 Co1 P2 90.5(2)
C8 Co1 P1 90.98(19)
C7 Co1 P1 91.5(2)
P2 Co1 P1 176.80(6)
C8 Co1 S1 108.83(19)
C7 Co1 S1 123.08(17)
P2 Co1 S1 87.94(5)
P1 Co1 S1 88.88(6)
C14 S1 Co1 115.89(16)
C4 P2 C5 103.9(3)
C4 P2 C6 103.5(3)
C5 P2 C6 103.5(3)
C4 P2 Co1 115.4(2)
C5 P2 Co1 114.7(2)
C6 P2 Co1 114.2(2)
C2 P1 C1 103.6(3)
C2 P1 C3 103.8(3)
C1 P1 C3 102.6(3)
C2 P1 Co1 115.3(2)
C1 P1 Co1 115.1(3)
C3 P1 Co1 114.8(2)
C18 Si1 C20 109.8(4)
C18 Si1 C17 110.2(3)
C20 Si1 C17 107.2(3)
C18 Si1 C19 109.4(4)
C20 Si1 C19 110.3(3)
C17 Si1 C19 109.9(3)
C9 C14 C13 117.3(4)
C9 C14 S1 125.3(3)
C13 C14 S1 117.4(3)
C12 C13 C14 120.4(4)
C12 C13 C15 117.8(4)
C14 C13 C15 121.8(4)
O1 C8 Co1 178.7(6)
C10 C9 C14 121.7(4)
O2 C7 Co1 177.3(6)
O3 C15 C13 120.8(5)
O3 C15 C16 121.6(5)
C13 C15 C16 117.2(4)
C17 C16 C15 125.5(5)
C13 C12 C11 120.6(4)
C11 C10 C9 121.3(5)
C16 C17 Si1 127.0(5)
C10 C11 C12 118.7(5)

loop_
_geom_bond_atom_site_label_1
_geom_bond_atom_site_label_2
_geom_bond_distance
Co1 C8 1.723(6)
Co1 C7 1.741(6)
Co1 P2 2.1759(18)
Co1 P1 2.1761(18)
Co1 S1 2.2958(15)
S1 C14 1.739(5)
P2 C4 1.787(6)
P2 C5 1.790(5)
P2 C6 1.804(6)
P1 C2 1.785(6)
P1 C1 1.795(6)
P1 C3 1.797(6)
Si1 C18 1.818(7)
Si1 C20 1.841(6)
Si1 C17 1.841(6)
Si1 C19 1.846(6)
O1 C8 1.143(6)
O2 C7 1.136(6)
O3 C15 1.205(6)
C14 C9 1.373(6)
C14 C13 1.402(6)
C13 C12 1.381(6)
C13 C15 1.471(6)
C9 C10 1.370(7)
C15 C16 1.481(7)
C16 C17 1.291(7)
C12 C11 1.381(8)
C10 C11 1.356(7)
